data_7711685
loop_
_publ_author_name
'Wang, Ting'
'Jiang, Zhi-Jie'
'Wang, Ying'
'Wei, Rong-Jia'
'Zeng, Heng'
'Lu, Weigang'
'Li, Dan'

_publ_section_title
;
 An ato-Topology Metal-Organic Framework with Large C2H2 Adsorption and
 C2H2/CO2 Separation Capacity
;
_journal_name_full 'Dalton Transactions'
_journal_paper_doi 10.1039/D2DT02968E
_journal_year 2022
_chemical_formula_moiety 'C16 H10 Co N4 O4, 0.2[C4H9NO], 0.6[C2H6O]'
_chemical_formula_sum 'C18 H15.4 Co N4.2 O4.8'
_chemical_formula_weight 426.27
_space_group_crystal_system trigonal
_space_group_IT_number 148
_space_group_name_Hall '-R 3'
_space_group_name_H-M_alt 'R -3 :H'
_atom_sites_solution_hydrogens geom
_atom_sites_solution_primary iterative
_audit_creation_date 2022-10-31
_audit_creation_method
;
Olex2 1.3
(compiled 2020.11.12 svn.r5f609507 for OlexSys, GUI svn.r6408)
;
_audit_update_record
;
2022-10-31 deposited with the CCDC.	2022-11-02 downloaded from the CCDC.
;
_cell_angle_alpha 90
_cell_angle_beta 90
_cell_angle_gamma 120
_cell_formula_units_Z 18
_cell_length_a 41.862(3)
_cell_length_b 41.862(3)
_cell_length_c 9.5888(5)
_cell_measurement_reflns_used 2072
_cell_measurement_temperature 100.00(11)
_cell_measurement_theta_max 62.4020
_cell_measurement_theta_min 3.6630
_cell_volume 14552.4(17)
_computing_cell_refinement 'CrysAlisPro 1.171.39.33c (Rigaku OD, 2017)'
_computing_data_collection 'CrysAlisPro 1.171.39.33c (Rigaku OD, 2017)'
_computing_data_reduction 'CrysAlisPro 1.171.39.33c (Rigaku OD, 2017)'
_computing_molecular_graphics 'Olex2 1.3 (Dolomanov et al., 2009)'
_computing_publication_material 'Olex2 1.3 (Dolomanov et al., 2009)'
_computing_structure_refinement 'SHELXL 2018/3 (Sheldrick, 2015)'
_computing_structure_solution 'olex2.solve 1.3 (Bourhis et al., 2015)'
_diffrn_ambient_temperature 100.0
_diffrn_measured_fraction_theta_full 0.960
_diffrn_measured_fraction_theta_max 0.960
_diffrn_measurement_details
;
List of Runs (angles in degrees, time in seconds):

  # Type    Start    End  Width  t~exp~   \w     \q     \k     \f   Frames
#--------------------------------------------------------------------------
  1  \w      1.00  26.00   0.50    5.79    --    0.00 -61.00  98.00   50
  2  \w    -85.00 -60.00   0.50    5.79    --    0.00 -61.00  98.00   50
  3  \w      9.00  35.00   0.50    5.79    --    0.00  82.00-150.00   52
  4  \w     52.00 123.00   0.50   23.18    --   75.70  38.00   0.00  142
  5  \w    131.00 158.00   0.50   23.18    --   75.70  38.00   0.00   54
  6  \w    100.00 161.00   0.50   23.18    --   75.70  82.00-180.00  122
  7  \w     87.00 127.00   0.50   23.18    --   75.70  82.00-120.00   80
  8  \w      2.00  89.00   0.50   23.18    --   75.70 -38.00 105.00  174
;
_diffrn_measurement_device 'four-circle diffractometer'
_diffrn_measurement_device_type 'XtaLAB AFC12 (RINC): Kappa single'
_diffrn_measurement_method '\w scans'
_diffrn_radiation_type CuK\a
_diffrn_radiation_wavelength 1.54184
_diffrn_reflns_av_R_equivalents 0.0950
_diffrn_reflns_av_unetI/netI 0.1152
_diffrn_reflns_Laue_measured_fraction_full 0.960
_diffrn_reflns_Laue_measured_fraction_max 0.960
_diffrn_reflns_limit_h_max 39
_diffrn_reflns_limit_h_min -47
_diffrn_reflns_limit_k_max 48
_diffrn_reflns_limit_k_min -38
_diffrn_reflns_limit_l_max 9
_diffrn_reflns_limit_l_min -10
_diffrn_reflns_number 12955
_diffrn_reflns_point_group_measured_fraction_full 0.960
_diffrn_reflns_point_group_measured_fraction_max 0.960
_diffrn_reflns_theta_full 63.249
_diffrn_reflns_theta_max 63.249
_diffrn_reflns_theta_min 3.658
_exptl_absorpt_coefficient_mu 4.356
_exptl_absorpt_correction_T_max 1.00000
_exptl_absorpt_correction_T_min 0.18826
_exptl_absorpt_correction_type multi-scan
_exptl_absorpt_process_details
;
CrysAlisPro 1.171.39.33c (Rigaku Oxford Diffraction, 2017)
Empirical absorption correction using spherical harmonics,
 implemented in SCALE3 ABSPACK scaling algorithm.
;
_exptl_crystal_colour violet
_exptl_crystal_colour_primary violet
_exptl_crystal_density_diffrn 0.876
_exptl_crystal_description block
_exptl_crystal_F_000 3928
_exptl_crystal_size_max 0.1
_exptl_crystal_size_mid 0.05
_exptl_crystal_size_min 0.05
_refine_diff_density_max 0.452
_refine_diff_density_min -0.594
_refine_diff_density_rms 0.055
_refine_ls_extinction_method none
_refine_ls_goodness_of_fit_ref 0.903
_refine_ls_hydrogen_treatment constr
_refine_ls_matrix_type full
_refine_ls_number_parameters 227
_refine_ls_number_reflns 5054
_refine_ls_number_restraints 0
_refine_ls_restrained_S_all 0.903
_refine_ls_R_factor_all 0.0924
_refine_ls_R_factor_gt 0.0597
_refine_ls_shift/su_max 0.000
_refine_ls_shift/su_mean 0.000
_refine_ls_structure_factor_coef Fsqd
_refine_ls_weighting_details 'w=1/[\s^2^(Fo^2^)+(0.0852P)^2^] where P=(Fo^2^+2Fc^2^)/3'
_refine_ls_weighting_scheme calc
_refine_ls_wR_factor_gt 0.1520
_refine_ls_wR_factor_ref 0.1682
_reflns_Friedel_coverage 0.000
_reflns_number_gt 2984
_reflns_number_total 5054
_reflns_threshold_expression 'I > 2\s(I)'
_cod_data_source_file d2dt02968e2.cif
_cod_data_source_block desolvated_jnu-7_100k
_cod_original_cell_volume 14553(2)
_cod_original_sg_symbol_H-M 'R -3'
_cod_original_formula_sum 'C18 H15.40 Co N4.20 O4.80'
_cod_database_code 7711685
_shelx_shelxl_version_number 2018/3
_shelx_space_group_comment
;
The symmetry employed for this shelxl refinement is uniquely defined
by the following loop, which should always be used as a source of
symmetry information in preference to the above space-group names.
They are only intended as comments.
;
_shelx_estimated_absorpt_t_max 0.812
_shelx_estimated_absorpt_t_min 0.670
_olex2_refinement_description
;
1. Fixed Uiso
 At 1.2 times of:
  All C(H) groups
 At 1.5 times of:
  All C(H,H,H) groups
2.a Aromatic/amide H refined with riding coordinates:
 C2(H2), C7(H7), C8(H8), C12(H12), C13(H13), C15(H15), C16(H16)
2.b Idealised Me refined as rotating group:
 C14(H14A,H14B,H14C)
;
_smtbx_masks_special_details
;
A solvent mask was calculated and 353 electrons were 
found in a volume of 9168\%A^3^ in 1 void per unit cell. 
This is consistent with the presence of 
0.2[C4H9NO], 0.6[C2H6O] per Asymmetric Unit 
which account for 454 electrons 
per unit cell.
;
_olex2_submission_special_instructions 'No special instructions were received'
_oxdiff_exptl_absorpt_empirical_details
;
Empirical correction (ABSPACK) includes:
- Absorption correction using spherical harmonics
- Frame scaling
;

loop_
_space_group_symop_operation_xyz
'x, y, z'
'-y, x-y, z'
'-x+y, -x, z'
'x+2/3, y+1/3, z+1/3'
'-y+2/3, x-y+1/3, z+1/3'
'-x+y+2/3, -x+1/3, z+1/3'
'x+1/3, y+2/3, z+2/3'
'-y+1/3, x-y+2/3, z+2/3'
'-x+y+1/3, -x+2/3, z+2/3'
'-x, -y, -z'
'y, -x+y, -z'
'x-y, x, -z'
'-x+2/3, -y+1/3, -z+1/3'
'y+2/3, -x+y+1/3, -z+1/3'
'x-y+2/3, x+1/3, -z+1/3'
'-x+1/3, -y+2/3, -z+2/3'
'y+1/3, -x+y+2/3, -z+2/3'
'x-y+1/3, x+2/3, -z+2/3'

loop_
_atom_site_label
_atom_site_type_symbol
_atom_site_fract_x
_atom_site_fract_y
_atom_site_fract_z
_atom_site_U_iso_or_equiv
_atom_site_adp_type
_atom_site_occupancy
_atom_site_site_symmetry_order
_atom_site_calc_flag
_atom_site_refinement_flags_posn
_atom_site_refinement_flags_adp
_atom_site_refinement_flags_occupancy
_atom_site_disorder_assembly
_atom_site_disorder_group
Co1 Co 0.47751(2) 0.37812(2) 0.18986(6) 0.0438(2) Uani 1 1 d . . . . .
O1 O 0.46300(7) 0.35179(7) 0.3677(2) 0.0490(7) Uani 1 1 d . . . . .
O2 O 0.42006(7) 0.18076(7) 0.6797(3) 0.0525(7) Uani 1 1 d . . . . .
O3 O 0.44856(7) 0.19613(7) 0.4749(3) 0.0516(7) Uani 1 1 d . . . . .
N1 N 0.43599(8) 0.30410(8) 0.8587(3) 0.0428(8) Uani 1 1 d . . . . .
O4 O 0.48423(8) 0.31907(8) 0.2618(3) 0.0596(8) Uani 1 1 d . . . . .
N2 N 0.45233(9) 0.34226(8) 1.0342(3) 0.0451(8) Uani 1 1 d . . . . .
N3 N 0.41399(8) 0.32159(9) 1.0344(3) 0.0473(8) Uani 1 1 d . . . . .
N4 N 0.29017(9) 0.22142(9) 0.8715(3) 0.0482(8) Uani 1 1 d . . . . .
C1 C 0.44002(9) 0.28916(10) 0.7289(4) 0.0393(9) Uani 1 1 d . . . . .
C2 C 0.45029(10) 0.31171(10) 0.6127(4) 0.0445(9) Uani 1 1 d . . . . .
H2 H 0.452376 0.335338 0.618468 0.053 Uiso 1 1 calc R U . . .
C3 C 0.46449(10) 0.33113(10) 0.9297(4) 0.0440(9) Uani 1 1 d . . . . .
C4 C 0.45752(10) 0.29991(10) 0.4880(4) 0.0430(9) Uani 1 1 d . . . . .
C5 C 0.44213(10) 0.24217(10) 0.5961(4) 0.0407(9) Uani 1 1 d . . . . .
C6 C 0.40491(11) 0.29869(11) 0.9282(4) 0.0462(10) Uani 1 1 d . . . . .
C7 C 0.43554(10) 0.25414(10) 0.7217(4) 0.0433(9) Uani 1 1 d . . . . .
H7 H 0.428070 0.238604 0.801465 0.052 Uiso 1 1 calc R U . . .
C8 C 0.45395(10) 0.26526(10) 0.4809(4) 0.0423(9) Uani 1 1 d . . . . .
H8 H 0.459629 0.257249 0.396569 0.051 Uiso 1 1 calc R U . . .
C9 C 0.46942(10) 0.32482(11) 0.3614(4) 0.0455(10) Uani 1 1 d . . . . .
C10 C 0.43622(11) 0.20321(11) 0.5847(4) 0.0444(9) Uani 1 1 d . . . . .
C11 C 0.36591(11) 0.27122(11) 0.9004(4) 0.0460(10) Uani 1 1 d . . . . .
C12 C 0.35213(12) 0.25072(12) 0.7846(4) 0.0624(12) Uani 1 1 d . . . . .
H12 H 0.368134 0.253155 0.710007 0.075 Uiso 1 1 calc R U . . .
C13 C 0.31421(12) 0.22576(12) 0.7736(4) 0.0600(12) Uani 1 1 d . . . . .
H13 H 0.305339 0.211204 0.691544 0.072 Uiso 1 1 calc R U . . .
C14 C 0.50437(11) 0.34581(12) 0.8968(4) 0.0619(12) Uani 1 1 d . . . . .
H14A H 0.507689 0.325972 0.858284 0.093 Uiso 1 1 calc R U . . .
H14B H 0.519005 0.355277 0.982244 0.093 Uiso 1 1 calc R U . . .
H14C H 0.512550 0.365777 0.828403 0.093 Uiso 1 1 calc R U . . .
C15 C 0.34128(12) 0.26665(14) 1.0042(5) 0.0848(17) Uani 1 1 d . . . . .
H15 H 0.349719 0.280504 1.088085 0.102 Uiso 1 1 calc R U . . .
C16 C 0.30433(13) 0.24186(14) 0.9857(5) 0.0848(16) Uani 1 1 d . . . . .
H16 H 0.287892 0.239162 1.059029 0.102 Uiso 1 1 calc R U . . .

loop_
_atom_site_aniso_label
_atom_site_aniso_U_11
_atom_site_aniso_U_22
_atom_site_aniso_U_33
_atom_site_aniso_U_23
_atom_site_aniso_U_13
_atom_site_aniso_U_12
Co1 0.0433(4) 0.0427(4) 0.0439(4) 0.0001(3) 0.0012(3) 0.0203(3)
O1 0.0528(17) 0.0376(16) 0.0556(16) 0.0062(12) 0.0022(13) 0.0218(14)
O2 0.0570(18) 0.0407(16) 0.0593(17) 0.0041(13) 0.0006(14) 0.0241(14)
O3 0.0552(18) 0.0492(17) 0.0563(17) -0.0042(13) 0.0031(13) 0.0305(14)
N1 0.046(2) 0.0422(19) 0.0399(18) -0.0043(14) 0.0011(15) 0.0222(17)
O4 0.069(2) 0.068(2) 0.0518(17) 0.0098(14) 0.0129(14) 0.0421(17)
N2 0.043(2) 0.0420(19) 0.0461(19) 0.0014(15) 0.0022(15) 0.0183(17)
N3 0.043(2) 0.051(2) 0.0437(19) -0.0040(15) 0.0014(15) 0.0209(18)
N4 0.051(2) 0.052(2) 0.0405(18) -0.0020(15) 0.0024(16) 0.0247(17)
C1 0.037(2) 0.039(2) 0.043(2) 0.0000(17) -0.0012(17) 0.0187(18)
C2 0.046(2) 0.041(2) 0.049(2) 0.0018(18) 0.0016(18) 0.023(2)
C3 0.043(2) 0.044(2) 0.043(2) -0.0019(18) -0.0016(18) 0.020(2)
C4 0.044(2) 0.042(2) 0.045(2) 0.0018(17) 0.0026(17) 0.0228(19)
C5 0.039(2) 0.035(2) 0.047(2) -0.0013(17) 0.0009(17) 0.0171(18)
C6 0.059(3) 0.049(2) 0.031(2) 0.0014(18) -0.0011(18) 0.027(2)
C7 0.045(2) 0.041(2) 0.043(2) 0.0032(17) 0.0022(17) 0.021(2)
C8 0.038(2) 0.045(2) 0.046(2) -0.0012(18) 0.0020(17) 0.0231(19)
C9 0.043(2) 0.051(3) 0.045(2) 0.0039(19) 0.0001(18) 0.025(2)
C10 0.045(2) 0.044(2) 0.050(2) 0.001(2) -0.0090(19) 0.026(2)
C11 0.044(2) 0.047(2) 0.041(2) -0.0064(18) 0.0008(18) 0.018(2)
C12 0.046(3) 0.072(3) 0.056(3) -0.014(2) 0.006(2) 0.021(2)
C13 0.056(3) 0.058(3) 0.056(3) -0.021(2) -0.006(2) 0.021(2)
C14 0.046(3) 0.066(3) 0.070(3) -0.012(2) 0.006(2) 0.026(2)
C15 0.045(3) 0.098(4) 0.081(3) -0.051(3) -0.011(2) 0.013(3)
C16 0.054(3) 0.100(4) 0.075(3) -0.038(3) 0.005(2) 0.019(3)

loop_
_atom_type_symbol
_atom_type_description
_atom_type_scat_dispersion_real
_atom_type_scat_dispersion_imag
_atom_type_scat_source
C C 0.0181 0.0091 'International Tables Vol C Tables 4.2.6.8 and 6.1.1.4'
Co Co -2.3653 3.6143 'International Tables Vol C Tables 4.2.6.8 and 6.1.1.4'
H H 0.0000 0.0000 'International Tables Vol C Tables 4.2.6.8 and 6.1.1.4'
N N 0.0311 0.0180 'International Tables Vol C Tables 4.2.6.8 and 6.1.1.4'
O O 0.0492 0.0322 'International Tables Vol C Tables 4.2.6.8 and 6.1.1.4'

loop_
_geom_angle_atom_site_label_1
_geom_angle_atom_site_label_2
_geom_angle_atom_site_label_3
_geom_angle
_geom_angle_site_symmetry_1
_geom_angle_site_symmetry_3
_geom_angle_publ_flag
O1 Co1 N2 109.19(11) . 1_554 ?
O1 Co1 N4 96.89(11) . 5_554 ?
O3 Co1 O1 110.13(11) 17 . ?
O3 Co1 N2 123.97(12) 17 1_554 ?
O3 Co1 N4 112.07(12) 17 5_554 ?
N2 Co1 N4 100.96(13) 1_554 5_554 ?
C9 O1 Co1 108.2(2) . . ?
C10 O3 Co1 107.7(2) . 18_545 ?
C3 N1 C1 123.7(3) . . ?
C3 N1 C6 105.1(3) . . ?
C6 N1 C1 130.8(3) . . ?
N3 N2 Co1 118.5(2) . 1_556 ?
C3 N2 Co1 133.2(3) . 1_556 ?
C3 N2 N3 108.2(3) . . ?
C6 N3 N2 106.0(3) . . ?
C13 N4 Co1 125.9(3) . 9 ?
C13 N4 C16 115.6(4) . . ?
C16 N4 Co1 118.4(3) . 9 ?
C2 C1 N1 117.6(3) . . ?
C2 C1 C7 121.0(3) . . ?
C7 C1 N1 121.3(3) . . ?
C1 C2 H2 119.9 . . ?
C1 C2 C4 120.1(3) . . ?
C4 C2 H2 119.9 . . ?
N1 C3 C14 125.1(3) . . ?
N2 C3 N1 110.3(3) . . ?
N2 C3 C14 124.6(3) . . ?
C2 C4 C9 120.2(3) . . ?
C8 C4 C2 119.2(3) . . ?
C8 C4 C9 120.6(3) . . ?
C7 C5 C8 120.5(3) . . ?
C7 C5 C10 119.6(3) . . ?
C8 C5 C10 119.9(3) . . ?
N1 C6 C11 128.8(3) . . ?
N3 C6 N1 110.5(3) . . ?
N3 C6 C11 120.7(3) . . ?
C1 C7 C5 118.8(3) . . ?
C1 C7 H7 120.6 . . ?
C5 C7 H7 120.6 . . ?
C4 C8 C5 120.4(3) . . ?
C4 C8 H8 119.8 . . ?
C5 C8 H8 119.8 . . ?
O1 C9 C4 115.2(3) . . ?
O4 C9 O1 123.8(3) . . ?
O4 C9 C4 121.0(4) . . ?
O2 C10 O3 124.3(3) . . ?
O2 C10 C5 119.5(3) . . ?
O3 C10 C5 116.2(3) . . ?
C12 C11 C6 126.9(4) . . ?
C12 C11 C15 117.2(4) . . ?
C15 C11 C6 115.9(3) . . ?
C11 C12 H12 119.9 . . ?
C11 C12 C13 120.2(4) . . ?
C13 C12 H12 119.9 . . ?
N4 C13 C12 123.4(4) . . ?
N4 C13 H13 118.3 . . ?
C12 C13 H13 118.3 . . ?
C3 C14 H14A 109.5 . . ?
C3 C14 H14B 109.5 . . ?
C3 C14 H14C 109.5 . . ?
H14A C14 H14B 109.5 . . ?
H14A C14 H14C 109.5 . . ?
H14B C14 H14C 109.5 . . ?
C11 C15 H15 120.2 . . ?
C11 C15 C16 119.5(4) . . ?
C16 C15 H15 120.2 . . ?
N4 C16 C15 124.1(4) . . ?
N4 C16 H16 117.9 . . ?
C15 C16 H16 117.9 . . ?

loop_
_geom_bond_atom_site_label_1
_geom_bond_atom_site_label_2
_geom_bond_distance
_geom_bond_site_symmetry_2
_geom_bond_publ_flag
Co1 O1 1.955(2) . ?
Co1 O3 1.931(3) 17 ?
Co1 N2 2.002(3) 1_554 ?
Co1 N4 2.051(3) 5_554 ?
O1 C9 1.286(4) . ?
O2 C10 1.239(4) . ?
O3 C10 1.271(4) . ?
N1 C1 1.440(4) . ?
N1 C3 1.348(4) . ?
N1 C6 1.376(5) . ?
O4 C9 1.226(4) . ?
N2 N3 1.391(4) . ?
N2 C3 1.311(4) . ?
N3 C6 1.318(4) . ?
N4 C13 1.320(5) . ?
N4 C16 1.333(5) . ?
C1 C2 1.383(5) . ?
C1 C7 1.383(5) . ?
C2 H2 0.9500 . ?
C2 C4 1.384(5) . ?
C3 C14 1.496(5) . ?
C4 C8 1.384(5) . ?
C4 C9 1.513(5) . ?
C5 C7 1.384(5) . ?
C5 C8 1.386(5) . ?
C5 C10 1.526(5) . ?
C6 C11 1.477(5) . ?
C7 H7 0.9500 . ?
C8 H8 0.9500 . ?
C11 C12 1.344(5) . ?
C11 C15 1.376(5) . ?
C12 H12 0.9500 . ?
C12 C13 1.402(5) . ?
C13 H13 0.9500 . ?
C14 H14A 0.9800 . ?
C14 H14B 0.9800 . ?
C14 H14C 0.9800 . ?
C15 H15 0.9500 . ?
C15 C16 1.377(6) . ?
C16 H16 0.9500 . ?

loop_
_geom_torsion_atom_site_label_1
_geom_torsion_atom_site_label_2
_geom_torsion_atom_site_label_3
_geom_torsion_atom_site_label_4
_geom_torsion
_geom_torsion_site_symmetry_1
_geom_torsion_site_symmetry_2
_geom_torsion_site_symmetry_3
_geom_torsion_site_symmetry_4
_geom_torsion_publ_flag
Co1 O1 C9 O4 4.0(4) . . . . ?
Co1 O1 C9 C4 -176.3(2) . . . . ?
Co1 O3 C10 O2 6.2(4) 18_545 . . . ?
Co1 O3 C10 C5 -173.6(2) 18_545 . . . ?
Co1 N2 N3 C6 -175.5(2) 1_556 . . . ?
Co1 N2 C3 N1 175.2(2) 1_556 . . . ?
Co1 N2 C3 C14 -3.4(6) 1_556 . . . ?
Co1 N4 C13 C12 174.0(3) 9 . . . ?
Co1 N4 C16 C15 -175.0(5) 9 . . . ?
N1 C1 C2 C4 174.7(3) . . . . ?
N1 C1 C7 C5 -175.8(3) . . . . ?
N1 C6 C11 C12 -14.6(7) . . . . ?
N1 C6 C11 C15 166.1(4) . . . . ?
N2 N3 C6 N1 -0.6(4) . . . . ?
N2 N3 C6 C11 177.4(3) . . . . ?
N3 N2 C3 N1 0.6(4) . . . . ?
N3 N2 C3 C14 -178.0(3) . . . . ?
N3 C6 C11 C12 167.8(4) . . . . ?
N3 C6 C11 C15 -11.5(6) . . . . ?
C1 N1 C3 N2 172.3(3) . . . . ?
C1 N1 C3 C14 -9.2(6) . . . . ?
C1 N1 C6 N3 -171.6(3) . . . . ?
C1 N1 C6 C11 10.6(6) . . . . ?
C1 C2 C4 C8 0.7(5) . . . . ?
C1 C2 C4 C9 -178.9(3) . . . . ?
C2 C1 C7 C5 1.1(5) . . . . ?
C2 C4 C8 C5 2.0(5) . . . . ?
C2 C4 C9 O1 -17.2(5) . . . . ?
C2 C4 C9 O4 162.5(4) . . . . ?
C3 N1 C1 C2 -68.9(5) . . . . ?
C3 N1 C1 C7 108.1(4) . . . . ?
C3 N1 C6 N3 0.9(4) . . . . ?
C3 N1 C6 C11 -176.9(4) . . . . ?
C3 N2 N3 C6 0.0(4) . . . . ?
C6 N1 C1 C2 102.5(4) . . . . ?
C6 N1 C1 C7 -80.6(5) . . . . ?
C6 N1 C3 N2 -0.9(4) . . . . ?
C6 N1 C3 C14 177.6(4) . . . . ?
C6 C11 C12 C13 -179.8(4) . . . . ?
C6 C11 C15 C16 179.3(5) . . . . ?
C7 C1 C2 C4 -2.3(5) . . . . ?
C7 C5 C8 C4 -3.3(5) . . . . ?
C7 C5 C10 O2 11.6(5) . . . . ?
C7 C5 C10 O3 -168.6(3) . . . . ?
C8 C4 C9 O1 163.2(3) . . . . ?
C8 C4 C9 O4 -17.1(5) . . . . ?
C8 C5 C7 C1 1.7(5) . . . . ?
C8 C5 C10 O2 -168.2(3) . . . . ?
C8 C5 C10 O3 11.6(5) . . . . ?
C9 C4 C8 C5 -178.4(3) . . . . ?
C10 C5 C7 C1 -178.1(3) . . . . ?
C10 C5 C8 C4 176.6(3) . . . . ?
C11 C12 C13 N4 1.5(7) . . . . ?
C11 C15 C16 N4 -0.2(9) . . . . ?
C12 C11 C15 C16 -0.1(8) . . . . ?
C13 N4 C16 C15 1.0(8) . . . . ?
C15 C11 C12 C13 -0.5(7) . . . . ?
C16 N4 C13 C12 -1.7(6) . . . . ?

loop_
_smtbx_masks_void_nr
_smtbx_masks_void_average_x
_smtbx_masks_void_average_y
_smtbx_masks_void_average_z
_smtbx_masks_void_volume
_smtbx_masks_void_count_electrons
_smtbx_masks_void_content
1 -0.765 -0.395 -0.085 9168.2 353.3 '3.6 C4H9NO,10.8 C2H6O'
